data_9001960
loop_
_publ_author_name
'Brigatti, M. F.'
'Frigieri, P.'
'Poppi, L.'

_publ_section_title
;
 Crystal chemistry of Mg-, Fe-bearing muscovites-2M1
 Sample C6Cb from peraluminous granites at Northern Victoria Land, Antarctica
;
_journal_name_full 'American Mineralogist'
_journal_page_first 775
_journal_page_last 785
_journal_volume 83
_journal_year 1998
_chemical_formula_sum 'Al2.68 F0.04 Fe0.12 H0.26 K0.92 Mg0.14 Na0.08 O11.96 Si3.16 Ti0.04'
_chemical_name_mineral Muscovite-2M1
_space_group_IT_number 15
_symmetry_space_group_name_Hall '-C 2yc'
_symmetry_space_group_name_H-M 'C 1 2/c 1'
_cell_angle_alpha 90
_cell_angle_beta 95.84
_cell_angle_gamma 90
_cell_formula_units_Z 4
_cell_length_a 5.186
_cell_length_b 9.003
_cell_length_c 20.030
_cell_volume 930.338
_database_code_amcsd 0002021
_exptl_crystal_density_diffrn 2.879
_cod_original_formula_sum '(K.92 Na.08) Si3.16 Al2.68 Ti.04 Fe.12 Mg.14 H.26 O11.96 F.04'
_cod_database_code 9001960

loop_
_space_group_symop_operation_xyz
x,y,z
1/2+x,1/2+y,z
x,-y,1/2+z
1/2+x,1/2-y,1/2+z
-x,y,1/2-z
1/2-x,1/2+y,1/2-z
-x,-y,-z
1/2-x,1/2-y,-z

loop_
_atom_site_aniso_label
_atom_site_aniso_U_11
_atom_site_aniso_U_22
_atom_site_aniso_U_33
_atom_site_aniso_U_12
_atom_site_aniso_U_13
_atom_site_aniso_U_23
K 0.03600 0.02685 0.01770 0.00000 0.00078 0.00000
Na 0.03600 0.02685 0.01770 0.00000 0.00078 0.00000
Si1 0.01739 0.01014 0.00583 0.00024 -0.00078 0.00027
Al1_1 0.01739 0.01014 0.00583 0.00024 -0.00078 0.00027
Si2 0.01766 0.00981 0.00583 0.00021 -0.00026 0.00073
Al2_1 0.01766 0.00981 0.00583 0.00021 -0.00026 0.00073
Ti2 0.01996 0.01183 0.00764 -0.00047 -0.00083 0.00073
Fe2 0.01996 0.01183 0.00764 -0.00047 -0.00083 0.00073
Mg2 0.01996 0.01183 0.00764 -0.00047 -0.00083 0.00073
Al2_2 0.01996 0.01183 0.00764 -0.00047 -0.00083 0.00073
O11 0.02616 0.02217 0.01267 -0.00494 -0.00021 0.00582
O21 0.02548 0.01971 0.01167 0.00447 -0.00208 -0.00254
O22 0.03047 0.01314 0.01126 0.00094 0.00208 0.00036
O31 0.02279 0.01314 0.00744 0.00047 -0.00052 0.00000
O32 0.01996 0.01519 0.00744 0.00047 -0.00052 0.00127
O4 0.02063 0.01437 0.00945 -0.00047 0.00156 -0.00218
F4 0.02063 0.01437 0.00945 -0.00047 0.00156 -0.00218

loop_
_atom_site_label
_atom_site_fract_x
_atom_site_fract_y
_atom_site_fract_z
_atom_site_occupancy
K 0.00000 0.09860 0.25000 0.92000
Na 0.00000 0.09860 0.25000 0.08000
Si1 0.45160 0.25845 0.13551 0.79000
Al1_1 0.45160 0.25845 0.13551 0.21000
Si2 0.96500 0.42949 0.13546 0.79000
Al2_1 0.96500 0.42949 0.13546 0.21000
Ti2 0.24960 0.08311 0.00002 0.02000
Fe2 0.24960 0.08311 0.00002 0.06000
Mg2 0.24960 0.08311 0.00002 0.07000
Al2_2 0.24960 0.08311 0.00002 0.85000
Al1_2 0.75000 0.25000 0.00000 0.14000
H 0.96100 0.09800 0.10600 0.13000
O11 0.75020 0.31040 0.15748 1.00000
O21 0.24940 0.37000 0.16878 1.00000
O22 0.41730 0.09310 0.16831 1.00000
O31 0.38510 0.25150 0.05348 1.00000
O32 0.96120 0.44400 0.05342 1.00000
O4 0.95750 0.06180 0.05027 0.98000
F4 0.95750 0.06180 0.05027 0.02000

loop_
_cod_changelog_entry_id
_cod_changelog_entry_author
_cod_changelog_entry_date
_cod_changelog_entry_text
1
;cod-tools version 3.10.1
Id: cif_fix_AMCSD_atom_labels 10224 2024-08-07 11:09:31Z saulius
;
2024-08-07T19:38:20+03:00
;Changed the following '_atom_site_label' values:
the first duplicated label 'Al2'  converted to 'Al2_1'
duplicated label 'Al2' at index 9 converted to 'Al2_2'
the first duplicated label 'Al1'  converted to 'Al1_1'
duplicated label 'Al1' at index 10 converted to 'Al1_2'
;

loop_
_cod_related_entry_id
_cod_related_entry_database
_cod_related_entry_code
1 AMCSD 0002021
